data_2101921
loop_
_publ_author_name
'Steiner, T.'
'Mason, S. A.'
'Tamm, M.'

_publ_section_title
;
 Neutron Diffraction Study of Aromatic Hydrogen Bonds:
 5-Ethynyl-5<i>H</i>-dibenzo[<i>a</i>,<i>d</i>]cyclohepten-5-ol at 20K
;
_journal_issue 5
_journal_name_full 'Acta Crystallographica Section B'
_journal_page_first 843
_journal_page_last 848
_journal_paper_doi 10.1107/S0108768197006174
_journal_volume 53
_journal_year 1997
_chemical_formula_moiety 'C17 H12 O'
_chemical_formula_sum 'C17 H12 O'
_chemical_formula_weight 232.28
_chemical_name_systematic
;
 5-ethynyl-5H-dibenzo[a,d]cyclohepten-5-ol
;
_space_group_IT_number 14
_symmetry_cell_setting monoclinic
_symmetry_space_group_name_Hall '-P 2yab'
_symmetry_space_group_name_H-M 'P 1 21/a 1'
_audit_creation_method SHELXL
_cell_angle_alpha 90.00
_cell_angle_beta 94.951(4)
_cell_angle_gamma 90.00
_cell_formula_units_Z 4
_cell_length_a 11.8097(9)
_cell_length_b 8.2776(7)
_cell_length_c 12.0030(10)
_cell_measurement_reflns_used 757
_cell_measurement_temperature 20
_cell_measurement_theta_max 50.4
_cell_measurement_theta_min 6.9
_cell_volume 1168.99(17)
_computing_structure_refinement 'SHELXL-93 (Sheldrick, 1993)'
_computing_structure_solution 'SHELXS-86 (Sheldrick, 1990)'
_diffrn_ambient_temperature 293(2)
_diffrn_measurement_device 'D19 of the ILL'
_diffrn_measurement_method \w
_diffrn_radiation_probe neutron
_diffrn_radiation_source 'fine-focus sealed tube'
_diffrn_radiation_type 'thermal neutron'
_diffrn_radiation_wavelength 1.31350
_diffrn_reflns_av_R_equivalents 0.0348
_diffrn_reflns_av_sigmaI/netI 0.0617
_diffrn_reflns_limit_h_max 13
_diffrn_reflns_limit_h_min -13
_diffrn_reflns_limit_k_max 9
_diffrn_reflns_limit_k_min -8
_diffrn_reflns_limit_l_max 7
_diffrn_reflns_limit_l_min -13
_diffrn_reflns_number 2952
_diffrn_reflns_theta_max 50.30
_diffrn_reflns_theta_min 5.54
_diffrn_standards_interval_count '12 and 6 h'
_diffrn_standards_number 3
_exptl_absorpt_coefficient_mu 0.192
_exptl_absorpt_correction_T_max 0.91
_exptl_absorpt_correction_T_min 0.78
_exptl_absorpt_correction_type analytical
_exptl_crystal_colour 'light brown'
_exptl_crystal_density_diffrn 1.320
_exptl_crystal_description prisma
_exptl_crystal_F_000 356
_exptl_crystal_size_max 1.48
_exptl_crystal_size_mid 1.28
_exptl_crystal_size_min 0.49
_refine_diff_density_max 0.951
_refine_diff_density_min -0.832
_refine_ls_extinction_method none
_refine_ls_goodness_of_fit_all 1.065
_refine_ls_goodness_of_fit_obs 1.113
_refine_ls_hydrogen_treatment refall
_refine_ls_matrix_type full
_refine_ls_number_parameters 271
_refine_ls_number_reflns 1914
_refine_ls_number_restraints 0
_refine_ls_restrained_S_all 1.146
_refine_ls_restrained_S_obs 1.113
_refine_ls_R_factor_all 0.0703
_refine_ls_R_factor_obs 0.0483
_refine_ls_shift/esd_max 0.000
_refine_ls_shift/esd_mean 0.000
_refine_ls_structure_factor_coef Fsqd
_refine_ls_weighting_details 'w=1/[\s^2^(Fo^2^)+(0.0524P)^2^+6.2121P] where P=(Fo^2^+2Fc^2^)/3'
_refine_ls_weighting_scheme calc
_refine_ls_wR_factor_all 0.1207
_refine_ls_wR_factor_obs 0.1038
_reflns_number_observed 1551
_reflns_number_total 1939
_reflns_observed_criterion >2sigma(I)
_cod_data_source_file ka0035.cif
_cod_data_source_block 1
_cod_depositor_comments
;
The following automatic conversions were performed:

'_refine_ls_weighting_scheme' value 'calc
w=1/[\s^2^(Fo^2^)+(0.0524P)^2^+6.2121P] where P=(Fo^2^+2Fc^2^)/3' was
changed to 'calc'. New tag '_refine_ls_weighting_details' was
created. The value of the new tag was set to
'w=1/[\s^2^(Fo^2^)+(0.0524P)^2^+6.2121P] where P=(Fo^2^+2Fc^2^)/3'.

Automatic conversion script
Id: cif_fix_values 3143 2015-03-26 13:38:13Z robertas 
;
_cod_original_cell_volume 1169.0(2)
_cod_original_sg_symbol_H-M 'P 21/a'
_cod_database_code 2101921

loop_
_symmetry_equiv_pos_as_xyz
'x, y, z'
'-x+1/2, y+1/2, -z'
'-x, -y, -z'
'x-1/2, -y-1/2, z'

loop_
_atom_site_aniso_label
_atom_site_aniso_U_11
_atom_site_aniso_U_22
_atom_site_aniso_U_33
_atom_site_aniso_U_12
_atom_site_aniso_U_13
_atom_site_aniso_U_23
O 0.0096(12) 0.0072(10) 0.0100(11) -0.0034(8) 0.0018(11) -0.0015(8)
C1 0.0099(10) 0.0101(10) 0.0085(9) -0.0027(7) -0.0012(8) 0.0004(7)
C2 0.0141(9) 0.0052(10) 0.0087(9) -0.0029(7) -0.0045(7) 0.0015(7)
C3 0.0137(9) 0.0089(10) 0.0099(9) 0.0008(8) -0.0019(7) 0.0006(8)
C4 0.0101(10) 0.0088(9) 0.0090(9) 0.0002(7) 0.0003(8) -0.0006(7)
C5 0.0073(9) 0.0077(9) 0.0050(9) -0.0015(7) -0.0016(7) 0.0014(7)
C6 0.0109(10) 0.0092(9) 0.0088(10) 0.0005(7) -0.0009(8) -0.0021(7)
C7 0.0169(10) 0.0108(9) 0.0054(10) -0.0023(7) -0.0017(8) 0.0018(7)
C8 0.0144(9) 0.0071(9) 0.0092(10) 0.0017(7) -0.0064(8) 0.0034(7)
C9 0.0114(10) 0.0061(8) 0.0097(10) 0.0014(7) -0.0015(7) -0.0015(7)
C10 0.0079(8) 0.0079(9) 0.0095(9) 0.0018(8) 0.0011(7) -0.0001(8)
C11 0.0091(8) 0.0091(9) 0.0076(10) 0.0012(7) 0.0008(8) 0.0001(7)
C12 0.0073(8) 0.0055(9) 0.0073(9) 0.0012(6) -0.0023(7) -0.0005(7)
C13 0.0071(8) 0.0054(9) 0.0055(8) -0.0020(6) -0.0014(6) 0.0015(7)
C14 0.0116(9) 0.0045(8) 0.0060(9) -0.0008(7) -0.0043(7) 0.0006(7)
C15 0.0115(9) 0.0062(8) 0.0053(9) -0.0016(7) -0.0009(7) -0.0008(7)
C16 0.0086(8) 0.0073(8) 0.0078(10) -0.0010(7) -0.0021(7) 0.0001(8)
C17 0.0097(9) 0.0105(9) 0.0054(11) -0.0023(7) -0.0028(8) -0.0032(9)
H(O) 0.019(2) 0.047(3) 0.029(3) 0.007(2) 0.000(2) -0.001(2)
H1 0.025(2) 0.028(2) 0.028(2) -0.006(2) 0.007(2) 0.003(2)
H2 0.036(2) 0.015(2) 0.028(2) -0.008(2) 0.003(2) 0.003(2)
H3 0.035(2) 0.011(2) 0.032(2) 0.001(2) 0.003(2) -0.006(2)
H4 0.026(2) 0.016(2) 0.026(2) -0.001(2) 0.012(2) -0.003(2)
H6 0.026(2) 0.027(2) 0.024(2) 0.003(2) 0.009(2) 0.006(2)
H7 0.036(2) 0.035(2) 0.018(2) 0.001(2) 0.007(2) 0.007(2)
H8 0.032(2) 0.027(2) 0.027(2) 0.011(2) -0.009(2) 0.009(2)
H9 0.024(2) 0.032(2) 0.028(2) 0.013(2) 0.002(2) 0.001(2)
H10 0.026(2) 0.022(2) 0.023(2) 0.006(2) 0.006(2) 0.000(2)
H11 0.030(2) 0.022(2) 0.023(2) 0.001(2) 0.012(2) 0.003(2)
H17 0.039(3) 0.045(3) 0.021(2) -0.009(2) -0.013(2) -0.015(2)

loop_
_atom_site_label
_atom_site_fract_x
_atom_site_fract_y
_atom_site_fract_z
_atom_site_U_iso_or_equiv
_atom_site_thermal_displace_type
_atom_site_calc_flag
_atom_site_occupancy
_atom_site_type_symbol
O 0.7162(2) 0.0610(3) 0.3086(2) 0.0089(5) Uani d 1 O
C1 0.9991(2) 0.3650(2) 0.1280(2) 0.0096(4) Uani d 1 C
C2 0.9471(2) 0.5058(2) 0.1624(2) 0.0096(4) Uani d 1 C
C3 0.8579(2) 0.4954(3) 0.2301(2) 0.0110(4) Uani d 1 C
C4 0.8181(2) 0.3446(2) 0.2604(2) 0.0094(4) Uani d 1 C
C5 0.8157(2) 0.0381(2) 0.2531(2) 0.0068(4) Uani d 1 C
C6 0.8676(2) -0.1133(2) 0.4345(2) 0.0097(4) Uani d 1 C
C7 0.9370(2) -0.2189(2) 0.5006(2) 0.0112(4) Uani d 1 C
C8 1.0377(2) -0.2752(2) 0.4634(2) 0.0107(4) Uani d 1 C
C9 1.0699(2) -0.2226(2) 0.3605(2) 0.0092(4) Uani d 1 C
C10 1.0475(2) -0.0672(2) 0.1881(2) 0.0084(4) Uani d 1 C
C11 1.0291(2) 0.0717(2) 0.1310(2) 0.0086(4) Uani d 1 C
C12 0.9625(2) 0.2110(2) 0.1625(2) 0.0069(4) Uani d 1 C
C13 0.86790(15) 0.2029(2) 0.2258(2) 0.0061(4) Uani d 1 C
C14 0.8988(2) -0.0631(2) 0.3300(2) 0.0077(4) Uani d 1 C
C15 1.0026(2) -0.1151(2) 0.2933(2) 0.0078(4) Uani d 1 C
C16 0.7844(2) -0.0520(2) 0.1478(2) 0.0081(4) Uani d 1 C
C17 0.7493(2) -0.1238(2) 0.0645(2) 0.0087(5) Uani d 1 C
H(O) 0.6533(5) 0.0744(7) 0.2567(5) 0.0315(10) Uani d 1 H
H1 1.0687(4) 0.3726(6) 0.0740(4) 0.0268(10) Uani d 1 H
H2 0.9776(4) 0.6225(5) 0.1357(4) 0.0266(10) Uani d 1 H
H3 0.8186(4) 0.6054(5) 0.2585(4) 0.0256(9) Uani d 1 H
H4 0.7461(4) 0.3370(5) 0.3104(4) 0.0224(9) Uani d 1 H
H6 0.7874(4) -0.0714(6) 0.4624(4) 0.0254(9) Uani d 1 H
H7 0.9091(4) -0.2579(6) 0.5811(4) 0.0294(10) Uani d 1 H
H8 1.0913(4) -0.3596(6) 0.5138(4) 0.0293(10) Uani d 1 H
H9 1.1496(4) -0.2673(6) 0.3316(4) 0.0280(10) Uani d 1 H
H10 1.1091(4) -0.1510(5) 0.1572(4) 0.0236(9) Uani d 1 H
H11 1.0768(4) 0.0916(5) 0.0586(4) 0.0241(9) Uani d 1 H
H17 0.7179(5) -0.1845(7) -0.0100(4) 0.0358(12) Uani d 1 H

loop_
_atom_type_symbol
_atom_type_description
_atom_type_scat_dispersion_real
_atom_type_scat_dispersion_imag
_atom_type_scat_source
C C 0.0000 0.0000 'International Tables Vol C Tables 4.2.6.8 and 6.1.1.4'
H H 0.0000 0.0000 'International Tables Vol C Tables 4.2.6.8 and 6.1.1.4'
O O 0.0000 0.0000 'International Tables Vol C Tables 4.2.6.8 and 6.1.1.4'

loop_
_geom_angle_atom_site_label_1
_geom_angle_atom_site_label_2
_geom_angle_atom_site_label_3
_geom_angle
C5 O H(O) 110.3(4)
C2 C1 C12 120.7(2)
C2 C1 H1 120.1(3)
C12 C1 H1 119.2(3)
C3 C2 C1 119.8(2)
C3 C2 H2 121.0(3)
C1 C2 H2 119.2(3)
C2 C3 C4 120.0(2)
C2 C3 H3 119.8(3)
C4 C3 H3 120.2(3)
C13 C4 C3 121.0(2)
C13 C4 H4 119.3(3)
C3 C4 H4 119.7(3)
O C5 C16 108.2(2)
O C5 C14 107.7(2)
C16 C5 C14 109.66(15)
O C5 C13 110.2(2)
C16 C5 C13 109.7(2)
C14 C5 C13 111.27(15)
C7 C6 C14 120.5(2)
C7 C6 H6 120.5(3)
C14 C6 H6 119.0(3)
C8 C7 C6 120.3(2)
C8 C7 H7 121.0(3)
C6 C7 H7 118.7(3)
C7 C8 C9 119.2(2)
C7 C8 H8 120.6(3)
C9 C8 H8 120.2(3)
C8 C9 C15 121.7(2)
C8 C9 H9 118.9(3)
C15 C9 H9 119.4(3)
C11 C10 C15 127.9(2)
C11 C10 H10 117.0(3)
C15 C10 H10 114.9(3)
C10 C11 C12 127.5(2)
C10 C11 H11 117.6(3)
C12 C11 H11 114.4(3)
C13 C12 C1 118.5(2)
C13 C12 C11 124.9(2)
C1 C12 C11 116.6(2)
C4 C13 C12 119.8(2)
C4 C13 C5 119.6(2)
C12 C13 C5 120.5(2)
C6 C14 C15 119.6(2)
C6 C14 C5 119.7(2)
C15 C14 C5 120.6(2)
C9 C15 C14 118.7(2)
C9 C15 C10 116.0(2)
C14 C15 C10 125.2(2)
C17 C16 C5 174.3(2)
C16 C17 H17 178.6(4)

loop_
_geom_bond_atom_site_label_1
_geom_bond_atom_site_label_2
_geom_bond_distance
O C5 1.412(3)
O H(O) 0.934(8)
C1 C2 1.397(3)
C1 C12 1.419(3)
C1 H1 1.092(5)
C2 C3 1.387(3)
C2 H2 1.088(4)
C3 C4 1.393(3)
C3 H3 1.091(4)
C4 C13 1.392(3)
C4 H4 1.084(4)
C5 C16 1.486(3)
C5 C14 1.536(2)
C5 C13 1.545(2)
C6 C7 1.397(3)
C6 C14 1.400(3)
C6 H6 1.088(5)
C7 C8 1.388(3)
C7 H7 1.096(5)
C8 C9 1.392(3)
C8 H8 1.090(4)
C9 C15 1.401(3)
C9 H9 1.096(4)
C10 C11 1.346(3)
C10 C15 1.466(3)
C10 H10 1.093(4)
C11 C12 1.464(3)
C11 H11 1.088(4)
C12 C13 1.405(3)
C14 C15 1.406(3)
C16 C17 1.206(3)
C17 H17 1.064(5)

loop_
_geom_torsion_atom_site_label_1
_geom_torsion_atom_site_label_2
_geom_torsion_atom_site_label_3
_geom_torsion_atom_site_label_4
_geom_torsion
C12 C1 C2 C3 -0.6(3)
C1 C2 C3 C4 -2.2(3)
C2 C3 C4 C13 1.4(3)
C14 C6 C7 C8 0.0(3)
C6 C7 C8 C9 1.3(3)
C7 C8 C9 C15 -0.5(3)
C15 C10 C11 C12 2.1(3)
C2 C1 C12 C13 4.2(3)
C2 C1 C12 C11 -174.3(2)
C10 C11 C12 C13 -30.2(3)
C10 C11 C12 C1 148.2(2)
C3 C4 C13 C12 2.3(3)
C3 C4 C13 C5 -175.2(2)
C1 C12 C13 C4 -5.0(3)
C11 C12 C13 C4 173.4(2)
C1 C12 C13 C5 172.5(2)
C11 C12 C13 C5 -9.1(3)
O C5 C13 C4 2.6(2)
C16 C5 C13 C4 121.7(2)
C14 C5 C13 C4 -116.8(2)
O C5 C13 C12 -174.8(2)
C16 C5 C13 C12 -55.8(2)
C14 C5 C13 C12 65.7(2)
C7 C6 C14 C15 -2.2(3)
C7 C6 C14 C5 173.4(2)
O C5 C14 C6 -0.2(2)
C16 C5 C14 C6 -117.7(2)
C13 C5 C14 C6 120.7(2)
O C5 C14 C15 175.4(2)
C16 C5 C14 C15 57.8(2)
C13 C5 C14 C15 -63.7(2)
C8 C9 C15 C14 -1.7(3)
C8 C9 C15 C10 178.9(2)
C6 C14 C15 C9 3.0(3)
C5 C14 C15 C9 -172.6(2)
C6 C14 C15 C10 -177.6(2)
C5 C14 C15 C10 6.8(3)
C11 C10 C15 C9 -151.7(2)
C11 C10 C15 C14 28.9(3)
O C5 C16 C17 6.(2)
C14 C5 C16 C17 123.1(19)
C13 C5 C16 C17 -114.4(19)

loop_
_cod_related_entry_id
_cod_related_entry_database
_cod_related_entry_code
1 ChemSpider 8736938
